data_1545898
loop_
_publ_author_name
'Rodriguez, Kevin X.'
'Kaltwasser, Nicolai'
'Toni, Tiffany A.'
'Ashfeld, Brandon L.'

_publ_section_title
;
 Rearrangement of an Intermediate Cyclopropyl Ketene in a Rh(II)-Catalyzed
 Formal [4 + 1]-Cycloaddition Employing Vinyl Ketenes as 1,4-Dipoles and
 Donor-Acceptor Metallocarbenes.
;
_journal_issue 10
_journal_name_full 'Organic letters'
_journal_page_first 2482
_journal_page_last 2485
_journal_paper_doi 10.1021/acs.orglett.7b00618
_journal_volume 19
_journal_year 2017
_chemical_absolute_configuration ad
_chemical_formula_moiety 'C22 H23 N O2 Si'
_chemical_formula_sum 'C22 H23 N O2 Si'
_chemical_formula_weight 361.50
_space_group_crystal_system orthorhombic
_space_group_IT_number 19
_space_group_name_Hall 'P 2ac 2ab'
_space_group_name_H-M_alt 'P 21 21 21'
_symmetry_space_group_name_Hall 'P 2ac 2ab'
_symmetry_space_group_name_H-M 'P 21 21 21'
_atom_sites_solution_hydrogens geom
_atom_sites_solution_primary dual
_atom_sites_solution_secondary difmap
_audit_creation_date 2016-09-20
_audit_creation_method
;
Olex2 1.2
(compiled 2016.09.09 svn.r3337 for OlexSys, GUI svn.r5227)
;
_cell_angle_alpha 90
_cell_angle_beta 90
_cell_angle_gamma 90
_cell_formula_units_Z 4
_cell_length_a 9.3782(12)
_cell_length_b 11.6315(15)
_cell_length_c 17.149(2)
_cell_measurement_reflns_used 9782
_cell_measurement_temperature 120(2)
_cell_measurement_theta_max 26.45
_cell_measurement_theta_min 2.38
_cell_volume 1870.7(4)
_computing_cell_refinement 'SAINT v8.34A (Bruker, 2013)'
_computing_data_collection 'Bruker APEX-3 (Bruker, 2015)'
_computing_data_reduction 'SAINT v8.34A (Bruker, 2013)'
_computing_molecular_graphics 'Olex2 (Dolomanov et al., 2009)'
_computing_publication_material 'Olex2 (Dolomanov et al., 2009)'
_computing_structure_refinement 'ShelXL (Sheldrick, 2015)'
_computing_structure_solution 'SHELXT (Sheldrick, 2015)'
_diffrn_ambient_temperature 120.0
_diffrn_detector_area_resol_mean 8.33
_diffrn_measured_fraction_theta_full 1.000
_diffrn_measured_fraction_theta_max 0.998
_diffrn_measurement_device_type 'Bruker APEX-II CCD'
_diffrn_measurement_method '\f and \w scans'
_diffrn_radiation_type MoK\a
_diffrn_radiation_wavelength 0.71073
_diffrn_reflns_av_R_equivalents 0.0256
_diffrn_reflns_av_unetI/netI 0.0122
_diffrn_reflns_Laue_measured_fraction_full 1.000
_diffrn_reflns_Laue_measured_fraction_max 0.998
_diffrn_reflns_limit_h_max 11
_diffrn_reflns_limit_h_min -11
_diffrn_reflns_limit_k_max 14
_diffrn_reflns_limit_k_min -14
_diffrn_reflns_limit_l_max 21
_diffrn_reflns_limit_l_min -21
_diffrn_reflns_number 42546
_diffrn_reflns_point_group_measured_fraction_full 1.000
_diffrn_reflns_point_group_measured_fraction_max 0.997
_diffrn_reflns_theta_full 25.242
_diffrn_reflns_theta_max 26.544
_diffrn_reflns_theta_min 2.116
_diffrn_standards_number 0
_exptl_absorpt_coefficient_mu 0.142
_exptl_absorpt_correction_T_max 0.7454
_exptl_absorpt_correction_T_min 0.6981
_exptl_absorpt_correction_type multi-scan
_exptl_absorpt_process_details
;
SADABS-2014/5 (Bruker,2014/5) was used for absorption correction.
wR2(int) was 0.0412 before and 0.0381 after correction.
The Ratio of minimum to maximum transmission is 0.9365.
The \l/2 correction factor is Not present.
;
_exptl_crystal_colour colorless
_exptl_crystal_density_diffrn 1.284
_exptl_crystal_description block
_exptl_crystal_F_000 768
_exptl_crystal_size_max 0.334
_exptl_crystal_size_mid 0.301
_exptl_crystal_size_min 0.222
_refine_diff_density_max 0.244
_refine_diff_density_min -0.168
_refine_diff_density_rms 0.036
_refine_ls_abs_structure_details
;
 Flack x determined using 1603 quotients [(I+)-(I-)]/[(I+)+(I-)]
 (Parsons, Flack and Wagner, Acta Cryst. B69 (2013) 249-259).
;
_refine_ls_abs_structure_Flack -0.01(2)
_refine_ls_extinction_method none
_refine_ls_goodness_of_fit_ref 1.032
_refine_ls_hydrogen_treatment constr
_refine_ls_matrix_type full
_refine_ls_number_parameters 239
_refine_ls_number_reflns 3892
_refine_ls_number_restraints 0
_refine_ls_restrained_S_all 1.032
_refine_ls_R_factor_all 0.0295
_refine_ls_R_factor_gt 0.0285
_refine_ls_shift/su_max 0.000
_refine_ls_shift/su_mean 0.000
_refine_ls_structure_factor_coef Fsqd
_refine_ls_weighting_details 'w=1/[\s^2^(Fo^2^)+(0.0398P)^2^+0.5813P] where P=(Fo^2^+2Fc^2^)/3'
_refine_ls_weighting_scheme calc
_refine_ls_wR_factor_gt 0.0727
_refine_ls_wR_factor_ref 0.0734
_reflns_Friedel_coverage 0.748
_reflns_Friedel_fraction_full 1.000
_reflns_Friedel_fraction_max 0.995
_reflns_number_gt 3778
_reflns_number_total 3892
_reflns_threshold_expression 'I > 2\s(I)'
_cod_data_source_file ol7b00618_si_002.cif
_cod_data_source_block kr3289
_cod_depositor_comments 'Adding full bibliography for 1545898.cif.'
_cod_original_cell_volume 1870.6(4)
_cod_database_code 1545898
_shelx_space_group_comment
;
The symmetry employed for this shelxl refinement is uniquely defined
by the following loop, which should always be used as a source of
symmetry information in preference to the above space-group names.
They are only intended as comments.
;
_shelx_estimated_absorpt_t_max 0.969
_shelx_estimated_absorpt_t_min 0.954
_olex2_refinement_description
;
1. Fixed Uiso
 At 1.2 times of:
  All C(H) groups, All C(H,H) groups
 At 1.5 times of:
  All C(H,H,H) groups
2.a Secondary CH2 refined with riding coordinates:
 C10(H10A,H10B)
2.b Aromatic/amide H refined with riding coordinates:
 C5(H5), C6(H6), C7(H7), C8(H8), C15(H15), C16(H16), C17(H17), C18(H18),
 C19(H19)
2.c Idealised Me refined as rotating group:
 C20(H20A,H20B,H20C), C21(H21A,H21B,H21C), C22(H22A,H22B,H22C), C23(H23A,H23B,
 H23C)
;
_shelx_shelxl_version_number 2014/7
_olex2_submission_special_instructions 'No special instructions were received'

loop_
_space_group_symop_operation_xyz
'x, y, z'
'-x+1/2, -y, z+1/2'
'-x, y+1/2, -z+1/2'
'x+1/2, -y+1/2, -z'

loop_
_atom_site_label
_atom_site_type_symbol
_atom_site_fract_x
_atom_site_fract_y
_atom_site_fract_z
_atom_site_U_iso_or_equiv
_atom_site_adp_type
_atom_site_occupancy
_atom_site_site_symmetry_order
_atom_site_calc_flag
_atom_site_refinement_flags_posn
_atom_site_disorder_assembly
_atom_site_disorder_group
Si1 Si 0.86372(5) 0.75589(4) 0.26544(3) 0.01802(12) Uani 1 1 d . . .
O1 O 0.29311(17) 0.90019(15) 0.22990(10) 0.0391(4) Uani 1 1 d . . .
O2 O 0.62287(16) 0.83873(13) 0.15117(8) 0.0271(3) Uani 1 1 d . . .
N1 N 0.26784(18) 0.79609(15) 0.11711(10) 0.0239(4) Uani 1 1 d . . .
C2 C 0.3229(2) 0.81845(19) 0.18903(12) 0.0258(4) Uani 1 1 d . . .
C3 C 0.4307(2) 0.72414(18) 0.20736(11) 0.0229(4) Uani 1 1 d . . .
C4 C 0.4136(2) 0.64275(17) 0.14031(11) 0.0210(4) Uani 1 1 d . . .
C5 C 0.4783(2) 0.53924(19) 0.12410(13) 0.0283(5) Uani 1 1 d . . .
H5 H 0.5439 0.5057 0.1597 0.034 Uiso 1 1 calc R . .
C6 C 0.4447(2) 0.48527(19) 0.05395(14) 0.0340(5) Uani 1 1 d . . .
H6 H 0.4885 0.4140 0.0413 0.041 Uiso 1 1 calc R . .
C7 C 0.3491(2) 0.5336(2) 0.00268(13) 0.0335(5) Uani 1 1 d . . .
H7 H 0.3275 0.4947 -0.0446 0.040 Uiso 1 1 calc R . .
C8 C 0.2833(2) 0.63837(19) 0.01851(12) 0.0272(4) Uani 1 1 d . . .
H8 H 0.2170 0.6716 -0.0168 0.033 Uiso 1 1 calc R . .
C9 C 0.3184(2) 0.69144(17) 0.08742(11) 0.0213(4) Uani 1 1 d . . .
C10 C 0.4235(2) 0.6752(2) 0.28992(11) 0.0286(5) Uani 1 1 d . A 2
H10A H 0.3534 0.7180 0.3218 0.034 Uiso 1 1 calc R A 2
H10B H 0.3960 0.5930 0.2889 0.034 Uiso 1 1 calc R A 2
C11 C 0.5725(2) 0.68967(16) 0.32230(11) 0.0196(4) Uani 1 1 d . . .
C12 C 0.66441(18) 0.73888(15) 0.27205(10) 0.0186(4) Uani 1 1 d . . .
C13 C 0.5829(2) 0.77626(17) 0.20338(11) 0.0211(4) Uani 1 1 d . . .
C14 C 0.6014(2) 0.65639(16) 0.40358(10) 0.0189(4) Uani 1 1 d . . .
C15 C 0.5302(2) 0.56490(18) 0.43897(12) 0.0237(4) Uani 1 1 d . . .
H15 H 0.4623 0.5217 0.4101 0.028 Uiso 1 1 calc R . .
C16 C 0.5582(2) 0.53685(19) 0.51618(12) 0.0275(4) Uani 1 1 d . . .
H16 H 0.5095 0.4743 0.5399 0.033 Uiso 1 1 calc R . .
C17 C 0.6563(2) 0.59924(19) 0.55860(12) 0.0269(4) Uani 1 1 d . . .
H17 H 0.6763 0.5790 0.6111 0.032 Uiso 1 1 calc R . .
C18 C 0.7253(2) 0.69136(19) 0.52433(11) 0.0253(4) Uani 1 1 d . . .
H18 H 0.7922 0.7349 0.5537 0.030 Uiso 1 1 calc R . .
C19 C 0.6977(2) 0.72038(16) 0.44773(11) 0.0217(4) Uani 1 1 d . . .
H19 H 0.7447 0.7845 0.4249 0.026 Uiso 1 1 calc R . .
C20 C 0.1685(2) 0.8702(2) 0.07678(15) 0.0344(5) Uani 1 1 d . . .
H20A H 0.1510 0.9392 0.1081 0.052 Uiso 1 1 calc GR . .
H20B H 0.0784 0.8291 0.0686 0.052 Uiso 1 1 calc GR . .
H20C H 0.2086 0.8924 0.0262 0.052 Uiso 1 1 calc GR . .
C21 C 0.9055(2) 0.91198(17) 0.26856(14) 0.0308(5) Uani 1 1 d . . .
H21A H 0.8750 0.9438 0.3188 0.046 Uiso 1 1 calc GR . .
H21B H 0.8550 0.9513 0.2262 0.046 Uiso 1 1 calc GR . .
H21C H 1.0084 0.9231 0.2623 0.046 Uiso 1 1 calc GR . .
C22 C 0.9672(2) 0.67497(19) 0.33984(12) 0.0262(4) Uani 1 1 d . . .
H22A H 0.9595 0.7140 0.3903 0.039 Uiso 1 1 calc GR . .
H22B H 1.0675 0.6715 0.3241 0.039 Uiso 1 1 calc GR . .
H22C H 0.9290 0.5968 0.3443 0.039 Uiso 1 1 calc GR . .
C23 C 0.9097(2) 0.68951(19) 0.16991(12) 0.0275(4) Uani 1 1 d . . .
H23A H 1.0136 0.6855 0.1645 0.041 Uiso 1 1 calc GR . .
H23B H 0.8701 0.7363 0.1276 0.041 Uiso 1 1 calc GR . .
H23C H 0.8696 0.6118 0.1673 0.041 Uiso 1 1 calc GR . .

loop_
_atom_site_aniso_label
_atom_site_aniso_U_11
_atom_site_aniso_U_22
_atom_site_aniso_U_33
_atom_site_aniso_U_23
_atom_site_aniso_U_13
_atom_site_aniso_U_12
Si1 0.0155(2) 0.0188(2) 0.0198(2) 0.0015(2) -0.00075(18) -0.00128(19)
O1 0.0273(8) 0.0466(9) 0.0434(9) -0.0204(8) 0.0008(7) 0.0051(7)
O2 0.0233(7) 0.0367(8) 0.0213(7) 0.0087(6) 0.0015(6) 0.0017(6)
N1 0.0195(8) 0.0269(8) 0.0253(8) 0.0002(7) -0.0048(7) 0.0037(7)
C2 0.0172(9) 0.0347(11) 0.0253(10) -0.0046(9) -0.0005(8) 0.0008(8)
C3 0.0163(8) 0.0366(11) 0.0160(8) -0.0001(8) -0.0001(7) -0.0003(8)
C4 0.0158(9) 0.0278(10) 0.0195(9) 0.0032(7) 0.0014(7) -0.0021(8)
C5 0.0212(10) 0.0277(10) 0.0359(11) 0.0078(9) 0.0033(9) -0.0007(9)
C6 0.0290(11) 0.0239(10) 0.0491(13) -0.0060(10) 0.0128(10) -0.0058(9)
C7 0.0313(11) 0.0388(12) 0.0303(11) -0.0114(9) 0.0077(9) -0.0148(10)
C8 0.0231(10) 0.0378(11) 0.0207(9) 0.0014(9) -0.0008(8) -0.0092(9)
C9 0.0180(8) 0.0254(9) 0.0205(9) 0.0035(8) 0.0018(7) -0.0033(8)
C10 0.0190(9) 0.0512(13) 0.0157(9) 0.0036(9) -0.0001(7) -0.0050(9)
C11 0.0185(9) 0.0232(9) 0.0172(8) -0.0014(7) -0.0012(7) 0.0004(8)
C12 0.0177(8) 0.0209(8) 0.0171(8) -0.0017(7) -0.0013(6) 0.0015(7)
C13 0.0178(8) 0.0281(10) 0.0174(8) -0.0013(7) 0.0002(7) 0.0018(7)
C14 0.0185(9) 0.0222(9) 0.0158(8) -0.0006(7) 0.0006(7) 0.0037(7)
C15 0.0205(9) 0.0282(10) 0.0224(9) 0.0002(8) 0.0006(8) -0.0014(8)
C16 0.0276(11) 0.0299(10) 0.0249(10) 0.0074(8) 0.0040(8) 0.0016(9)
C17 0.0302(11) 0.0355(11) 0.0151(8) 0.0025(8) 0.0005(8) 0.0053(9)
C18 0.0240(10) 0.0320(10) 0.0198(9) -0.0051(8) -0.0036(8) 0.0021(9)
C19 0.0218(9) 0.0237(9) 0.0197(9) -0.0009(7) 0.0023(8) 0.0023(7)
C20 0.0221(11) 0.0344(11) 0.0466(13) 0.0106(10) -0.0075(10) 0.0038(9)
C21 0.0302(10) 0.0211(9) 0.0411(12) 0.0049(9) -0.0041(10) -0.0059(8)
C22 0.0198(9) 0.0295(10) 0.0292(10) 0.0041(9) -0.0026(8) 0.0021(8)
C23 0.0237(10) 0.0348(11) 0.0241(9) 0.0013(9) 0.0038(8) 0.0051(9)

loop_
_atom_type_symbol
_atom_type_description
_atom_type_scat_dispersion_real
_atom_type_scat_dispersion_imag
_atom_type_scat_source
C C 0.0033 0.0016 'International Tables Vol C Tables 4.2.6.8 and 6.1.1.4'
H H 0.0000 0.0000 'International Tables Vol C Tables 4.2.6.8 and 6.1.1.4'
N N 0.0061 0.0033 'International Tables Vol C Tables 4.2.6.8 and 6.1.1.4'
O O 0.0106 0.0060 'International Tables Vol C Tables 4.2.6.8 and 6.1.1.4'
Si Si 0.0817 0.0704 'International Tables Vol C Tables 4.2.6.8 and 6.1.1.4'

loop_
_geom_angle_atom_site_label_1
_geom_angle_atom_site_label_2
_geom_angle_atom_site_label_3
_geom_angle
C21 Si1 C12 108.06(9)
C21 Si1 C22 111.42(10)
C21 Si1 C23 112.44(11)
C22 Si1 C12 115.06(9)
C22 Si1 C23 105.85(10)
C23 Si1 C12 103.85(9)
C2 N1 C9 111.47(17)
C2 N1 C20 124.34(19)
C9 N1 C20 124.19(18)
O1 C2 N1 125.8(2)
O1 C2 C3 126.69(19)
N1 C2 C3 107.51(17)
C2 C3 C10 115.46(17)
C2 C3 C13 108.64(16)
C4 C3 C2 103.02(16)
C4 C3 C10 118.10(18)
C4 C3 C13 108.17(16)
C10 C3 C13 103.13(16)
C5 C4 C3 131.32(19)
C5 C4 C9 120.44(19)
C9 C4 C3 108.16(17)
C4 C5 H5 121.0
C4 C5 C6 118.0(2)
C6 C5 H5 121.0
C5 C6 H6 119.5
C7 C6 C5 121.0(2)
C7 C6 H6 119.5
C6 C7 H7 119.3
C6 C7 C8 121.5(2)
C8 C7 H7 119.3
C7 C8 H8 121.5
C9 C8 C7 117.0(2)
C9 C8 H8 121.5
C4 C9 N1 109.48(18)
C8 C9 N1 128.41(19)
C8 C9 C4 122.10(19)
C3 C10 H10A 110.8
C3 C10 H10B 110.8
H10A C10 H10B 108.8
C11 C10 C3 104.92(16)
C11 C10 H10A 110.8
C11 C10 H10B 110.8
C12 C11 C10 113.81(16)
C12 C11 C14 126.87(17)
C14 C11 C10 119.23(16)
C11 C12 Si1 135.94(14)
C11 C12 C13 107.79(15)
C13 C12 Si1 115.92(13)
O2 C13 C3 123.43(17)
O2 C13 C12 127.44(17)
C12 C13 C3 109.12(15)
C15 C14 C11 121.62(17)
C19 C14 C11 119.56(17)
C19 C14 C15 118.76(17)
C14 C15 H15 119.9
C16 C15 C14 120.24(19)
C16 C15 H15 119.9
C15 C16 H16 119.8
C17 C16 C15 120.34(19)
C17 C16 H16 119.8
C16 C17 H17 120.1
C16 C17 C18 119.74(19)
C18 C17 H17 120.1
C17 C18 H18 119.8
C19 C18 C17 120.37(19)
C19 C18 H18 119.8
C14 C19 H19 119.7
C18 C19 C14 120.52(19)
C18 C19 H19 119.7
N1 C20 H20A 109.5
N1 C20 H20B 109.5
N1 C20 H20C 109.5
H20A C20 H20B 109.5
H20A C20 H20C 109.5
H20B C20 H20C 109.5
Si1 C21 H21A 109.5
Si1 C21 H21B 109.5
Si1 C21 H21C 109.5
H21A C21 H21B 109.5
H21A C21 H21C 109.5
H21B C21 H21C 109.5
Si1 C22 H22A 109.5
Si1 C22 H22B 109.5
Si1 C22 H22C 109.5
H22A C22 H22B 109.5
H22A C22 H22C 109.5
H22B C22 H22C 109.5
Si1 C23 H23A 109.5
Si1 C23 H23B 109.5
Si1 C23 H23C 109.5
H23A C23 H23B 109.5
H23A C23 H23C 109.5
H23B C23 H23C 109.5

loop_
_geom_bond_atom_site_label_1
_geom_bond_atom_site_label_2
_geom_bond_distance
Si1 C12 1.8831(18)
Si1 C21 1.858(2)
Si1 C22 1.859(2)
Si1 C23 1.862(2)
O1 C2 1.214(3)
O2 C13 1.213(2)
N1 C2 1.362(3)
N1 C9 1.402(3)
N1 C20 1.445(3)
C2 C3 1.524(3)
C3 C4 1.498(3)
C3 C10 1.527(3)
C3 C13 1.552(3)
C4 C5 1.377(3)
C4 C9 1.393(3)
C5 H5 0.9500
C5 C6 1.393(3)
C6 H6 0.9500
C6 C7 1.376(4)
C7 H7 0.9500
C7 C8 1.392(3)
C8 H8 0.9500
C8 C9 1.374(3)
C10 H10A 0.9900
C10 H10B 0.9900
C10 C11 1.513(3)
C11 C12 1.346(3)
C11 C14 1.472(2)
C12 C13 1.470(2)
C14 C15 1.395(3)
C14 C19 1.394(3)
C15 H15 0.9500
C15 C16 1.389(3)
C16 H16 0.9500
C16 C17 1.379(3)
C17 H17 0.9500
C17 C18 1.383(3)
C18 H18 0.9500
C18 C19 1.381(3)
C19 H19 0.9500
C20 H20A 0.9800
C20 H20B 0.9800
C20 H20C 0.9800
C21 H21A 0.9800
C21 H21B 0.9800
C21 H21C 0.9800
C22 H22A 0.9800
C22 H22B 0.9800
C22 H22C 0.9800
C23 H23A 0.9800
C23 H23B 0.9800
C23 H23C 0.9800

loop_
_geom_torsion_atom_site_label_1
_geom_torsion_atom_site_label_2
_geom_torsion_atom_site_label_3
_geom_torsion_atom_site_label_4
_geom_torsion
Si1 C12 C13 O2 -17.7(3)
Si1 C12 C13 C3 163.14(13)
O1 C2 C3 C4 175.4(2)
O1 C2 C3 C10 45.2(3)
O1 C2 C3 C13 -70.0(3)
N1 C2 C3 C4 -6.0(2)
N1 C2 C3 C10 -136.23(18)
N1 C2 C3 C13 108.54(18)
C2 N1 C9 C4 -1.4(2)
C2 N1 C9 C8 177.4(2)
C2 C3 C4 C5 -178.1(2)
C2 C3 C4 C9 5.2(2)
C2 C3 C10 C11 -124.75(19)
C2 C3 C13 O2 -45.5(2)
C2 C3 C13 C12 133.68(16)
C3 C4 C5 C6 -176.8(2)
C3 C4 C9 N1 -2.7(2)
C3 C4 C9 C8 178.39(18)
C3 C10 C11 C12 0.0(2)
C3 C10 C11 C14 176.75(17)
C4 C3 C10 C11 112.8(2)
C4 C3 C13 O2 65.7(2)
C4 C3 C13 C12 -115.16(17)
C4 C5 C6 C7 -0.4(3)
C5 C4 C9 N1 -179.80(18)
C5 C4 C9 C8 1.3(3)
C5 C6 C7 C8 0.5(3)
C6 C7 C8 C9 0.2(3)
C7 C8 C9 N1 -179.84(19)
C7 C8 C9 C4 -1.1(3)
C9 N1 C2 O1 -176.6(2)
C9 N1 C2 C3 4.8(2)
C9 C4 C5 C6 -0.5(3)
C10 C3 C4 C5 -49.5(3)
C10 C3 C4 C9 133.79(18)
C10 C3 C13 O2 -168.5(2)
C10 C3 C13 C12 10.7(2)
C10 C11 C12 Si1 -165.61(17)
C10 C11 C12 C13 6.9(2)
C10 C11 C14 C15 33.0(3)
C10 C11 C14 C19 -144.27(19)
C11 C12 C13 O2 168.0(2)
C11 C12 C13 C3 -11.1(2)
C11 C14 C15 C16 -178.93(18)
C11 C14 C19 C18 179.36(18)
C12 C11 C14 C15 -150.8(2)
C12 C11 C14 C19 32.0(3)
C13 C3 C4 C5 67.0(3)
C13 C3 C4 C9 -109.70(18)
C13 C3 C10 C11 -6.4(2)
C14 C11 C12 Si1 17.9(3)
C14 C11 C12 C13 -169.52(18)
C14 C15 C16 C17 0.1(3)
C15 C14 C19 C18 2.0(3)
C15 C16 C17 C18 1.0(3)
C16 C17 C18 C19 -0.7(3)
C17 C18 C19 C14 -0.9(3)
C19 C14 C15 C16 -1.7(3)
C20 N1 C2 O1 2.7(3)
C20 N1 C2 C3 -175.86(19)
C20 N1 C9 C4 179.24(19)
C20 N1 C9 C8 -1.9(3)
C21 Si1 C12 C11 -117.9(2)
C21 Si1 C12 C13 70.04(16)
C22 Si1 C12 C11 7.3(2)
C22 Si1 C12 C13 -164.76(13)
C23 Si1 C12 C11 122.5(2)
C23 Si1 C12 C13 -49.56(16)
